data_4113740
loop_
_publ_author_name
'Tracy A. Hanna'
'Lihua Liu'
'Alfredo M. Angeles-Boza'
'Xiaodi Kou'
'C. David Gutsche'
'Krzysztof Ejsmont'
'William H. Watson'
'Lev N. Zakharov'
'Christopher D. Incarvito'
'Arnold L. Rheingold'

_publ_contact_author 'Tracy A. Hanna'
_publ_contact_author_email T.Hanna@tcu.edu
_publ_section_title
;
 Synthesis, Structures, and Conformational Characteristics of Calixarene
 Monoanions and Dianions
;
_journal_name_full 'Journal of the American Chemical Society'
_journal_page_first 6228
_journal_page_last 6238
_journal_paper_doi 10.1021/ja0289797
_journal_volume 125
_journal_year 2003
_chemical_formula_sum 'C64 H95 O9 Rb'
_chemical_formula_weight 1093.87
_chemical_name_systematic
; 
 ? 
;
_space_group_IT_number 85
_symmetry_cell_setting tetragonal
_symmetry_space_group_name_Hall '-P 4a'
_symmetry_space_group_name_H-M 'P 4/n :2'
_atom_sites_solution_hydrogens geom
_atom_sites_solution_primary direct
_atom_sites_solution_secondary difmap
_audit_creation_method SHELXL-97
_cell_angle_alpha 90.00
_cell_angle_beta 90.00
_cell_angle_gamma 90.00
_cell_formula_units_Z 2
_cell_length_a 13.0013(6)
_cell_length_b 13.0013(6)
_cell_length_c 18.2767(12)
_cell_measurement_temperature 128(2)
_cell_volume 3089.4(3)
_computing_cell_refinement 'Bruker SMART'
_computing_data_collection 'Bruker SMART'
_computing_data_reduction 'Bruker SAINT'
_computing_molecular_graphics 'Bruker SHELXTL'
_computing_publication_material 'Bruker SHELXTL'
_computing_structure_refinement 'SHELXL-97 (Sheldrick, 1997)'
_computing_structure_solution 'SHELXS-97 (Sheldrick, 1990)'
_diffrn_ambient_temperature 128(2)
_diffrn_measured_fraction_theta_full 0.965
_diffrn_measured_fraction_theta_max 0.965
_diffrn_measurement_device_type 'CCD area detector'
_diffrn_measurement_method 'phi and omega scans'
_diffrn_radiation_monochromator graphite
_diffrn_radiation_source 'fine-focus sealed tube'
_diffrn_radiation_type MoK\a
_diffrn_radiation_wavelength 0.71073
_diffrn_reflns_av_R_equivalents 0.0475
_diffrn_reflns_av_sigmaI/netI 0.0447
_diffrn_reflns_limit_h_max 17
_diffrn_reflns_limit_h_min -17
_diffrn_reflns_limit_k_max 17
_diffrn_reflns_limit_k_min -9
_diffrn_reflns_limit_l_max 23
_diffrn_reflns_limit_l_min -21
_diffrn_reflns_number 19742
_diffrn_reflns_theta_full 28.29
_diffrn_reflns_theta_max 28.29
_diffrn_reflns_theta_min 1.11
_exptl_absorpt_coefficient_mu 0.85
_exptl_absorpt_correction_type none
_exptl_crystal_colour Colorless
_exptl_crystal_density_diffrn 1.176
_exptl_crystal_density_meas 0
_exptl_crystal_description Block
_exptl_crystal_F_000 1176
_exptl_crystal_size_max 0.20
_exptl_crystal_size_mid 0.15
_exptl_crystal_size_min 0.10
_refine_diff_density_max 0.375
_refine_diff_density_min -0.259
_refine_diff_density_rms 0.078
_refine_ls_extinction_method none
_refine_ls_goodness_of_fit_ref 1.009
_refine_ls_hydrogen_treatment mixed
_refine_ls_matrix_type full
_refine_ls_number_parameters 157
_refine_ls_number_reflns 3726
_refine_ls_number_restraints 0
_refine_ls_restrained_S_all 1.009
_refine_ls_R_factor_all 0.0878
_refine_ls_R_factor_gt 0.0606
_refine_ls_shift/su_max 0.000
_refine_ls_shift/su_mean 0.000
_refine_ls_structure_factor_coef Fsqd
_refine_ls_weighting_details 'calc w=1/[\s^2^(Fo^2^)+(0.1049P)^2^+0.0000P] where P=(Fo^2^+2Fc^2^)/3'
_refine_ls_weighting_scheme calc
_refine_ls_wR_factor_gt 0.1583
_refine_ls_wR_factor_ref 0.1727
_reflns_number_gt 2561
_reflns_number_total 3726
_reflns_threshold_expression >2sigma(I)
_cod_data_source_file ja0289797si20021230_042221_05.cif
_cod_data_source_block 9
_cod_original_sg_symbol_H-M 'P 4/n'
_cod_original_formula_sum 'C64 H95 O9 Rb1'
_cod_database_code 4113740

loop_
_symmetry_equiv_pos_as_xyz
'x, y, z'
'-x+1/2, -y+1/2, z'
'-y+1/2, x, z'
'y, -x+1/2, z'
'-x, -y, -z'
'x-1/2, y-1/2, -z'
'y-1/2, -x, -z'
'-y, x-1/2, -z'

loop_
_atom_site_label
_atom_site_type_symbol
_atom_site_fract_x
_atom_site_fract_y
_atom_site_fract_z
_atom_site_U_iso_or_equiv
_atom_site_adp_type
_atom_site_occupancy
_atom_site_symmetry_multiplicity
_atom_site_calc_flag
_atom_site_refinement_flags
Rb1 Rb 0.2500 0.2500 0.48368(3) 0.0520(2) Uani 1 4 d S
O1 O 0.31377(17) 0.12290(15) 0.62144(11) 0.0597(5) Uani 1 1 d .
O2 O 0.42699(18) 0.18391(18) 0.41059(13) 0.0758(7) Uani 1 1 d .
C1 C 0.3394(2) 0.07019(19) 0.68275(14) 0.0443(6) Uani 1 1 d .
C2 C 0.2698(2) 0.00163(19) 0.71417(15) 0.0464(6) Uani 1 1 d .
C3 C 0.2994(2) -0.0535(2) 0.77526(15) 0.0510(6) Uani 1 1 d .
H3A H 0.2518 -0.1003 0.7964 0.061 Uiso 1 1 calc R
C4 C 0.3955(2) -0.0433(2) 0.80686(15) 0.0526(7) Uani 1 1 d .
C5 C 0.4625(2) 0.0262(2) 0.77510(14) 0.0495(6) Uani 1 1 d .
H5A H 0.5290 0.0347 0.7959 0.059 Uiso 1 1 calc R
C6 C 0.4367(2) 0.08389(19) 0.71430(15) 0.0464(6) Uani 1 1 d .
C7 C 0.5123(2) 0.1617(2) 0.68404(17) 0.0559(7) Uani 1 1 d .
H7A H 0.5051 0.1640 0.6301 0.067 Uiso 1 1 calc R
H7B H 0.5830 0.1382 0.6952 0.067 Uiso 1 1 calc R
C8 C 0.4251(3) -0.1108(3) 0.87355(17) 0.0702(9) Uani 1 1 d .
C9 C 0.4216(3) -0.2250(3) 0.8516(2) 0.0877(12) Uani 1 1 d .
H9A H 0.4719 -0.2378 0.8127 0.132 Uiso 1 1 calc R
H9B H 0.3526 -0.2422 0.8340 0.132 Uiso 1 1 calc R
H9C H 0.4383 -0.2677 0.8942 0.132 Uiso 1 1 calc R
C10 C 0.3438(4) -0.0943(4) 0.9350(2) 0.1010(14) Uani 1 1 d .
H10A H 0.3443 -0.0220 0.9502 0.151 Uiso 1 1 calc R
H10B H 0.3605 -0.1381 0.9769 0.151 Uiso 1 1 calc R
H10C H 0.2754 -0.1123 0.9164 0.151 Uiso 1 1 calc R
C11 C 0.5294(4) -0.0835(5) 0.9042(2) 0.1190(18) Uani 1 1 d .
H11A H 0.5304 -0.0106 0.9178 0.178 Uiso 1 1 calc R
H11B H 0.5823 -0.0965 0.8671 0.178 Uiso 1 1 calc R
H11C H 0.5433 -0.1257 0.9475 0.178 Uiso 1 1 calc R
C12 C 0.4812(3) 0.1027(3) 0.4426(2) 0.0758(10) Uani 1 1 d .
H12A H 0.4743 0.0395 0.4127 0.091 Uiso 1 1 calc R
H12B H 0.4549 0.0885 0.4924 0.091 Uiso 1 1 calc R
C13 C 0.5906(3) 0.1363(3) 0.44558(18) 0.0694(9) Uani 1 1 d .
H13A H 0.6377 0.0776 0.4374 0.083 Uiso 1 1 calc R
H13B H 0.6068 0.1682 0.4934 0.083 Uiso 1 1 calc R
C14 C 0.5993(3) 0.2143(3) 0.38411(19) 0.0704(9) Uani 1 1 d .
H14A H 0.6229 0.2818 0.4028 0.085 Uiso 1 1 calc R
H14B H 0.6474 0.1903 0.3458 0.085 Uiso 1 1 calc R
C15 C 0.4915(3) 0.2209(4) 0.3553(2) 0.0934(13) Uani 1 1 d .
H15A H 0.4739 0.2930 0.3432 0.112 Uiso 1 1 calc R
H15B H 0.4842 0.1786 0.3106 0.112 Uiso 1 1 calc R

loop_
_atom_site_aniso_label
_atom_site_aniso_U_11
_atom_site_aniso_U_22
_atom_site_aniso_U_33
_atom_site_aniso_U_23
_atom_site_aniso_U_13
_atom_site_aniso_U_12
Rb1 0.0625(3) 0.0625(3) 0.0311(3) 0.000 0.000 0.000
O1 0.0662(13) 0.0460(11) 0.0668(12) 0.0062(9) 0.0040(10) 0.0161(9)
O2 0.0725(15) 0.0741(15) 0.0808(15) 0.0127(13) 0.0189(12) 0.0120(12)
C1 0.0495(14) 0.0368(12) 0.0466(13) -0.0097(10) 0.0082(11) 0.0089(11)
C2 0.0450(14) 0.0392(13) 0.0552(15) -0.0199(11) 0.0053(12) -0.0021(11)
C3 0.0476(15) 0.0512(15) 0.0543(15) -0.0096(13) 0.0133(12) -0.0073(12)
C4 0.0535(16) 0.0596(17) 0.0447(14) -0.0089(12) 0.0086(12) -0.0054(13)
C5 0.0418(14) 0.0552(16) 0.0515(15) -0.0100(12) 0.0048(11) -0.0016(12)
C6 0.0425(14) 0.0405(13) 0.0563(15) -0.0107(11) 0.0181(12) 0.0043(11)
C7 0.0444(15) 0.0505(16) 0.0727(18) -0.0053(14) 0.0275(13) 0.0010(12)
C8 0.077(2) 0.084(2) 0.0502(17) 0.0079(15) 0.0029(15) -0.0092(18)
C9 0.103(3) 0.084(3) 0.076(2) 0.019(2) 0.004(2) 0.012(2)
C10 0.138(4) 0.113(3) 0.0519(19) 0.009(2) 0.027(2) -0.003(3)
C11 0.109(4) 0.160(5) 0.088(3) 0.039(3) -0.037(3) -0.027(3)
C12 0.091(3) 0.0601(19) 0.076(2) 0.0093(17) 0.024(2) 0.0038(18)
C13 0.089(2) 0.0614(19) 0.0577(18) -0.0066(15) -0.0064(17) 0.0157(17)
C14 0.080(2) 0.0580(19) 0.073(2) -0.0033(16) 0.0164(18) -0.0054(17)
C15 0.106(3) 0.108(3) 0.066(2) 0.026(2) 0.022(2) 0.033(3)

loop_
_atom_type_symbol
_atom_type_description
_atom_type_scat_dispersion_real
_atom_type_scat_dispersion_imag
_atom_type_scat_source
C C 0.0033 0.0016 'International Tables Vol C Tables 4.2.6.8 and 6.1.1.4'
H H 0.0000 0.0000 'International Tables Vol C Tables 4.2.6.8 and 6.1.1.4'
O O 0.0106 0.0060 'International Tables Vol C Tables 4.2.6.8 and 6.1.1.4'
Rb Rb -0.9393 2.9676 'International Tables Vol C Tables 4.2.6.8 and 6.1.1.4'

loop_
_geom_angle_atom_site_label_1
_geom_angle_atom_site_label_2
_geom_angle_atom_site_label_3
_geom_angle
_geom_angle_site_symmetry_1
_geom_angle_site_symmetry_3
O2 Rb1 O2 76.81(4) 2 4
O2 Rb1 O2 76.81(4) 2 3
O2 Rb1 O2 122.93(10) 4 3
O2 Rb1 O2 122.93(10) 2 .
O2 Rb1 O2 76.81(4) 4 .
O2 Rb1 O2 76.81(4) 3 .
O2 Rb1 O1 137.64(6) 2 3
O2 Rb1 O1 140.00(7) 4 3
O2 Rb1 O1 90.23(6) 3 3
O2 Rb1 O1 91.79(6) . 3
O2 Rb1 O1 90.23(6) 2 2
O2 Rb1 O1 137.64(6) 4 2
O2 Rb1 O1 91.79(6) 3 2
O2 Rb1 O1 140.00(7) . 2
O1 Rb1 O1 49.48(4) 3 2
O2 Rb1 O1 140.00(7) 2 .
O2 Rb1 O1 91.79(6) 4 .
O2 Rb1 O1 137.64(6) 3 .
O2 Rb1 O1 90.23(6) . .
O1 Rb1 O1 49.48(4) 3 .
O1 Rb1 O1 72.58(7) 2 .
O2 Rb1 O1 91.79(6) 2 4
O2 Rb1 O1 90.23(6) 4 4
O2 Rb1 O1 140.00(7) 3 4
O2 Rb1 O1 137.64(6) . 4
O1 Rb1 O1 72.58(7) 3 4
O1 Rb1 O1 49.48(4) 2 4
O1 Rb1 O1 49.48(4) . 4
O2 Rb1 C12 73.88(8) 2 4
O2 Rb1 C12 20.07(7) 4 4
O2 Rb1 C12 137.92(8) 3 4
O2 Rb1 C12 94.62(7) . 4
O1 Rb1 C12 131.56(7) 3 4
O1 Rb1 C12 117.60(7) 2 4
O1 Rb1 C12 82.49(8) . 4
O1 Rb1 C12 70.68(7) 4 4
O2 Rb1 C12 94.62(7) 2 3
O2 Rb1 C12 137.92(8) 4 3
O2 Rb1 C12 20.07(7) 3 3
O2 Rb1 C12 73.88(8) . 3
O1 Rb1 C12 70.68(7) 3 3
O1 Rb1 C12 82.49(8) 2 3
O1 Rb1 C12 117.60(7) . 3
O1 Rb1 C12 131.56(7) 4 3
C12 Rb1 C12 156.19(12) 4 3
O2 Rb1 C12 137.92(8) 2 .
O2 Rb1 C12 73.88(8) 4 .
O2 Rb1 C12 94.62(7) 3 .
O2 Rb1 C12 20.07(7) . .
O1 Rb1 C12 82.49(8) 3 .
O1 Rb1 C12 131.56(7) 2 .
O1 Rb1 C12 70.68(7) . .
O1 Rb1 C12 117.60(7) 4 .
C12 Rb1 C12 87.56(2) 4 .
C12 Rb1 C12 87.56(2) 3 .
O2 Rb1 C12 20.07(7) 2 2
O2 Rb1 C12 94.62(7) 4 2
O2 Rb1 C12 73.88(8) 3 2
O2 Rb1 C12 137.92(8) . 2
O1 Rb1 C12 117.60(7) 3 2
O1 Rb1 C12 70.68(7) 2 2
O1 Rb1 C12 131.56(7) . 2
O1 Rb1 C12 82.49(8) 4 2
C12 Rb1 C12 87.56(2) 4 2
C12 Rb1 C12 87.56(2) 3 2
C12 Rb1 C12 156.19(12) . 2
C1 O1 Rb1 177.89(15) . .
C15 O2 C12 105.0(3) . .
C15 O2 Rb1 137.1(2) . .
C12 O2 Rb1 116.60(18) . .
O1 C1 C2 120.3(2) . .
O1 C1 C6 119.9(2) . .
C2 C1 C6 119.9(2) . .
C3 C2 C1 118.9(2) . .
C3 C2 C7 119.3(2) . 4
C1 C2 C7 121.8(3) . 4
C2 C3 C4 122.7(3) . .
C3 C4 C5 117.2(3) . .
C3 C4 C8 119.9(3) . .
C5 C4 C8 122.9(3) . .
C6 C5 C4 122.6(3) . .
C5 C6 C1 118.8(2) . .
C5 C6 C7 119.8(3) . .
C1 C6 C7 121.4(3) . .
C6 C7 C2 114.0(2) . 3
C11 C8 C9 110.4(4) . .
C11 C8 C4 112.4(3) . .
C9 C8 C4 109.5(3) . .
C11 C8 C10 108.1(3) . .
C9 C8 C10 107.5(3) . .
C4 C8 C10 108.7(3) . .
O2 C12 C13 106.0(3) . .
O2 C12 Rb1 43.33(14) . .
C13 C12 Rb1 128.8(2) . .
C12 C13 C14 103.9(3) . .
C15 C14 C13 103.2(3) . .
O2 C15 C14 106.7(3) . .

loop_
_geom_bond_atom_site_label_1
_geom_bond_atom_site_label_2
_geom_bond_distance
_geom_bond_site_symmetry_2
Rb1 O2 2.796(2) 2
Rb1 O2 2.796(2) 4
Rb1 O2 2.796(2) 3
Rb1 O2 2.796(2) .
Rb1 O1 3.124(2) 3
Rb1 O1 3.124(2) 2
Rb1 O1 3.124(2) .
Rb1 O1 3.124(2) 4
Rb1 C12 3.643(4) 4
Rb1 C12 3.643(4) 3
Rb1 C12 3.643(4) .
Rb1 C12 3.643(4) 2
O1 C1 1.355(3) .
O2 C15 1.398(4) .
O2 C12 1.398(4) .
C1 C2 1.394(4) .
C1 C6 1.401(4) .
C2 C3 1.381(4) .
C2 C7 1.520(4) 4
C3 C4 1.383(4) .
C4 C5 1.384(4) .
C4 C8 1.550(4) .
C5 C6 1.382(4) .
C6 C7 1.515(4) .
C7 C2 1.520(4) 3
C8 C11 1.509(6) .
C8 C9 1.538(5) .
C8 C10 1.556(5) .
C12 C13 1.489(5) .
C13 C14 1.518(5) .
C14 C15 1.500(5) .
